data_6000696
loop_
_publ_author_name
'Guillou, N.'
'Louer, M.'
'Louer, D.'

_publ_section_title
;
 An X-RAY and neutron powder diffraction study of a new polymorphic phase
 of copper hydroxide nitrate
;
_journal_name_full 'Journal of Solid State Chemistry'
_journal_page_first 307
_journal_page_last 314
_journal_paper_doi 10.1006/jssc.1994.1108
_journal_volume 109
_journal_year 1994
_chemical_formula_sum 'Cu2 H3 N O6'
_space_group_name_H-M_alt 'P 1 21 1'
_cell_angle_alpha 90.000
_cell_angle_beta 92.350
_cell_angle_gamma 90.000
_cell_length_a 5.6132
_cell_length_b 6.0986
_cell_length_c 6.9560
_cell_volume 237.92
_cod_database_code 6000696

loop_
_atom_site_label
_atom_site_fract_x
_atom_site_fract_y
_atom_site_fract_z
? ? ? ?
